data_4319785
loop_
_publ_author_name
'Lindsay H. Uppadine'
'James E. Redman'
'Simon W. Dent'
'Michael G. B. Drew'
'Paul D. Beer'

_publ_section_title
;
 Ion Pair Cooperative Binding of Potassium Salts by New Rhenium(I)
 Bipyridine Crown Ether Receptors
;
_journal_name_full 'Inorganic Chemistry'
_journal_page_first 2860
_journal_page_last 2869
_journal_paper_doi 10.1021/ic001450v
_journal_volume 40
_journal_year 2001
_chemical_formula_sum 'C37 H41 Cl2 K N4 O12 Re'
_chemical_formula_weight 1029.94
_chemical_name_systematic
;
  ?
;
_space_group_IT_number 2
_symmetry_cell_setting triclinic
_symmetry_space_group_name_Hall '-P 1'
_symmetry_space_group_name_H-M 'P -1'
_atom_sites_solution_hydrogens geom
_atom_sites_solution_primary direct
_atom_sites_solution_secondary difmap
_audit_creation_method SHELXL-97
_cell_angle_alpha 64.720(10)
_cell_angle_beta 89.790(10)
_cell_angle_gamma 67.530(10)
_cell_formula_units_Z 2
_cell_length_a 11.417(14)
_cell_length_b 14.664(17)
_cell_length_c 16.252(17)
_cell_measurement_temperature 293(2)
_cell_volume 2232(4)
_computing_cell_refinement XDS
_computing_data_collection 'XDS (Kabsch, 1991)'
_computing_data_reduction XDS
_computing_molecular_graphics PLATON(Spek,1994)
_computing_structure_refinement 'SHELXL-93 (Sheldrick, 1993)'
_computing_structure_solution 'SHELXS-86 (Sheldrick, 1990)'
_diffrn_ambient_temperature 293(2)
_diffrn_measurement_device 'Marresearch Image Plate'
_diffrn_measurement_method '95 frames at 2^o intervals, counting time 2 min.'
_diffrn_radiation_monochromator graphite
_diffrn_radiation_source 'fine-focus sealed tube'
_diffrn_radiation_type MoK\a
_diffrn_radiation_wavelength 0.71073
_diffrn_reflns_av_R_equivalents 0.0000
_diffrn_reflns_av_sigmaI/netI 0.3354
_diffrn_reflns_limit_h_max 0
_diffrn_reflns_limit_h_min -13
_diffrn_reflns_limit_k_max 16
_diffrn_reflns_limit_k_min -16
_diffrn_reflns_limit_l_max 20
_diffrn_reflns_limit_l_min -19
_diffrn_reflns_number 7585
_diffrn_reflns_theta_max 26.03
_diffrn_reflns_theta_min 3.26
_exptl_absorpt_coefficient_mu 2.996
_exptl_absorpt_correction_T_max 1.000
_exptl_absorpt_correction_T_min 0.314
_exptl_absorpt_correction_type 'DIFABS (Walker and Stuart, 1983)'
_exptl_crystal_density_diffrn 1.533
_exptl_crystal_density_method 'not measured'
_exptl_crystal_F_000 1030
_refine_diff_density_max 1.692
_refine_diff_density_min -0.529
_refine_diff_density_rms 0.128
_refine_ls_extinction_method none
_refine_ls_goodness_of_fit_ref 0.846
_refine_ls_hydrogen_treatment mixed
_refine_ls_matrix_type full
_refine_ls_number_parameters 467
_refine_ls_number_reflns 7585
_refine_ls_number_restraints 9
_refine_ls_restrained_S_all 0.848
_refine_ls_R_factor_all 0.2732
_refine_ls_R_factor_gt 0.0918
_refine_ls_shift/su_max 0.034
_refine_ls_shift/su_mean 0.004
_refine_ls_structure_factor_coef Fsqd
_refine_ls_weighting_details 'w=1/[\s^2^(Fo^2^)+(0.1062P)^2^+0.0000P] where P=(Fo^2^+2Fc^2^)/3'
_refine_ls_weighting_scheme calc
_refine_ls_wR_factor_gt 0.1878
_refine_ls_wR_factor_ref 0.2550
_reflns_number_gt 2187
_reflns_number_total 7585
_reflns_threshold_expression >2sigma(I)
_cod_data_source_file ic001450v.cif
_cod_data_source_block 1
_cod_depositor_comments
;
The following automatic conversions were performed:

'_refine_ls_weighting_scheme' value 'calc
w=1/[\s^2^(Fo^2^)+(0.1062P)^2^+0.0000P] where P=(Fo^2^+2Fc^2^)/3' was
changed to 'calc'. New tag '_refine_ls_weighting_details' was
created. The value of the new tag was set to
'w=1/[\s^2^(Fo^2^)+(0.1062P)^2^+0.0000P] where P=(Fo^2^+2Fc^2^)/3'.

Automatic conversion script
Id: cif_fix_values 3143 2015-03-26 13:38:13Z robertas 
;
_cod_database_code 4319785

loop_
_symmetry_equiv_pos_as_xyz
'x, y, z'
'-x, -y, -z'

loop_
_atom_site_label
_atom_site_type_symbol
_atom_site_fract_x
_atom_site_fract_y
_atom_site_fract_z
_atom_site_U_iso_or_equiv
_atom_site_adp_type
_atom_site_occupancy
_atom_site_calc_flag
_atom_site_refinement_flags
_atom_site_disorder_assembly
_atom_site_disorder_group
Re1 Re 0.22470(10) 0.26662(7) 0.80094(7) 0.0868(5) Uani 1 d D . .
Cl1 Cl 0.3790(5) 0.2701(3) 0.6896(3) 0.0648(14) Uani 1 d . . .
K1 K -0.5719(5) 0.3489(4) 0.2126(4) 0.1068(18) Uani 1 d . . .
O400 O -0.8105(18) 0.4316(15) 0.2494(13) 0.148(7) Uani 1 d . . .
Cl2 Cl -0.1367(6) 0.0702(4) 0.6124(6) 0.160(4) Uani 1 d . . .
C100 C 0.0918(13) 0.2711(10) 0.8768(9) 0.035(4) Uiso 1 d D . .
O100 O 0.0280(12) 0.2676(10) 0.9225(9) 0.090(4) Uiso 1 d D . .
C200 C 0.212(2) 0.4115(13) 0.7857(16) 0.098(7) Uiso 1 d D . .
O200 O 0.2015(16) 0.4918(11) 0.7804(11) 0.116(5) Uiso 1 d D . .
O300 O 0.4430(14) 0.1569(12) 0.9695(10) 0.120(5) Uiso 1 d D . .
C300 C 0.364(2) 0.1981(18) 0.9089(14) 0.117(8) Uiso 1 d D . .
N11 N 0.2298(14) 0.1165(11) 0.7947(10) 0.055(4) Uani 1 d . . .
C12 C 0.308(2) 0.0149(17) 0.8496(13) 0.078(6) Uani 1 d . . .
H12 H 0.3636 0.0015 0.8992 0.094 Uiso 1 calc R . .
C13 C 0.3133(16) -0.0729(13) 0.8390(14) 0.066(6) Uani 1 d . . .
H13 H 0.3736 -0.1442 0.8793 0.079 Uiso 1 calc R . .
C14 C 0.232(2) -0.0571(17) 0.7704(13) 0.071(6) Uani 1 d . . .
C15 C 0.149(2) 0.0451(15) 0.7150(14) 0.086(7) Uani 1 d . . .
H15 H 0.0899 0.0577 0.6676 0.103 Uiso 1 calc R . .
C16 C 0.1467(16) 0.1389(14) 0.7260(12) 0.051(5) Uani 1 d . . .
C17 C 0.051(3) 0.2538(19) 0.6686(17) 0.094(7) Uani 1 d . . .
C18 C -0.037(2) 0.2825(17) 0.6000(15) 0.082(7) Uani 1 d . . .
H18 H -0.0403 0.2304 0.5830 0.098 Uiso 1 calc R . .
C19 C -0.123(2) 0.392(2) 0.5539(15) 0.087(6) Uani 1 d . . .
C20 C -0.107(2) 0.4732(14) 0.5673(14) 0.076(6) Uani 1 d . . .
H20 H -0.1600 0.5485 0.5317 0.091 Uiso 1 calc R . .
C21 C -0.010(2) 0.4361(18) 0.6346(17) 0.091(7) Uani 1 d . . .
H21 H 0.0044 0.4882 0.6459 0.109 Uiso 1 calc R . .
N22 N 0.0669(14) 0.3290(13) 0.6873(10) 0.070(5) Uani 1 d . . .
C51 C -0.237(2) 0.4266(18) 0.4742(17) 0.120(9) Uani 1 d . . .
H51A H -0.2508 0.4972 0.4235 0.144 Uiso 1 calc R . .
H51B H -0.3148 0.4322 0.4984 0.144 Uiso 1 calc R . .
H51C H -0.2132 0.3714 0.4528 0.144 Uiso 1 calc R . .
C61 C 0.241(2) -0.1593(17) 0.7638(13) 0.073(6) Uani 1 d . . .
O62 O 0.3364(15) -0.2494(12) 0.8014(11) 0.102(5) Uani 1 d . . .
N63 N 0.1379(19) -0.1396(13) 0.7057(13) 0.102(6) Uani 1 d . . .
H63 H 0.0737 -0.0753 0.6787 0.122 Uiso 1 calc R . .
C64 C 0.142(2) -0.2370(19) 0.6908(19) 0.113(9) Uani 1 d . . .
H64A H 0.1718 -0.2305 0.6334 0.136 Uiso 1 calc R . .
H64B H 0.2042 -0.3059 0.7410 0.136 Uiso 1 calc R . .
C65 C 0.025(3) -0.242(2) 0.687(2) 0.141(11) Uani 1 d . . .
H65A H -0.0033 -0.2435 0.7439 0.169 Uiso 1 calc R . .
H65B H 0.0428 -0.3146 0.6920 0.169 Uiso 1 calc R . .
N66 N -0.0840(18) -0.1670(12) 0.6164(12) 0.093(6) Uani 1 d . . .
H66 H -0.1098 -0.0973 0.5998 0.112 Uiso 1 calc R . .
C67 C -0.150(2) -0.1973(19) 0.5733(19) 0.099(8) Uani 1 d . . .
O68 O -0.1286(13) -0.2961(11) 0.6009(11) 0.106(5) Uani 1 d . . .
C71 C -0.258(2) -0.1127(15) 0.4995(16) 0.085(7) Uani 1 d . . .
C72 C -0.322(2) -0.1268(19) 0.4410(16) 0.083(6) Uani 1 d . . .
H72 H -0.2903 -0.1970 0.4440 0.099 Uiso 1 calc R . .
C73 C -0.430(3) -0.046(2) 0.3767(16) 0.096(7) Uani 1 d . . .
H73 H -0.4705 -0.0653 0.3413 0.116 Uiso 1 calc R . .
C74 C -0.481(2) 0.0573(19) 0.3616(17) 0.098(7) Uani 1 d . . .
C75 C -0.423(2) 0.0858(16) 0.4161(14) 0.068(5) Uani 1 d . . .
C76 C -0.316(2) 0.0003(15) 0.4819(13) 0.069(6) Uani 1 d . . .
H76 H -0.2780 0.0184 0.5194 0.082 Uiso 1 calc R . .
O81 O -0.5817(14) 0.1410(11) 0.2934(10) 0.085(4) Uani 1 d . . .
C82 C -0.6438(19) 0.1157(15) 0.2336(14) 0.081(6) Uani 1 d . . .
H82A H -0.6779 0.0627 0.2698 0.097 Uiso 1 calc R . .
H82B H -0.5823 0.0839 0.2013 0.097 Uiso 1 calc R . .
C83 C -0.752(2) 0.2236(17) 0.1652(17) 0.097(7) Uani 1 d . . .
H83A H -0.8028 0.2084 0.1294 0.117 Uiso 1 calc R . .
H83B H -0.8076 0.2578 0.1986 0.117 Uiso 1 calc R . .
O84 O -0.7057(19) 0.2961(18) 0.1061(14) 0.130(6) Uani 1 d . . .
C85 C -0.795(4) 0.395(3) 0.038(2) 0.184(17) Uani 1 d . . .
H85A H -0.8646 0.4240 0.0670 0.221 Uiso 1 calc R . .
H85B H -0.8317 0.3782 -0.0047 0.221 Uiso 1 calc R . .
C86 C -0.762(4) 0.484(3) -0.017(3) 0.197(17) Uani 1 d . . .
H86A H -0.8391 0.5496 -0.0564 0.237 Uiso 1 calc R . .
H86B H -0.7043 0.4636 -0.0562 0.237 Uiso 1 calc R . .
O87 O -0.700(3) 0.507(3) 0.0436(17) 0.236(14) Uani 1 d . . .
C88 C -0.736(5) 0.622(4) 0.010(3) 0.193(17) Uani 1 d . . .
H88A H -0.7204 0.6550 -0.0523 0.231 Uiso 1 calc R . .
H88B H -0.8262 0.6603 0.0105 0.231 Uiso 1 calc R . .
C89 C -0.659(5) 0.627(4) 0.070(4) 0.211(19) Uani 1 d . . .
H89A H -0.5899 0.6362 0.0380 0.253 Uiso 1 calc R . .
H89B H -0.7101 0.6980 0.0683 0.253 Uiso 1 calc R . .
O90 O -0.604(2) 0.5663(14) 0.1526(17) 0.158(9) Uani 1 d . . .
C91 C -0.548(3) 0.586(3) 0.222(2) 0.152(11) Uani 1 d . . .
H91A H -0.4598 0.5750 0.2165 0.182 Uiso 1 calc R . .
H91B H -0.5972 0.6624 0.2103 0.182 Uiso 1 calc R . .
C92 C -0.552(4) 0.512(3) 0.313(2) 0.165(14) Uani 1 d . . .
H92A H -0.5165 0.5283 0.3565 0.198 Uiso 1 calc R . .
H92B H -0.6419 0.5291 0.3178 0.198 Uiso 1 calc R . .
O93 O -0.4955(16) 0.4098(13) 0.3406(14) 0.107(6) Uani 1 d . . .
C94 C -0.5184(19) 0.3500(14) 0.4234(14) 0.072(6) Uani 1 d . . .
H94A H -0.6078 0.3607 0.4182 0.087 Uiso 1 calc R . .
H94B H -0.5002 0.3721 0.4685 0.087 Uiso 1 calc R . .
C95 C -0.4275(19) 0.2278(13) 0.4525(14) 0.084(7) Uani 1 d . . .
H95A H -0.3413 0.2203 0.4421 0.100 Uiso 1 calc R . .
H95B H -0.4225 0.1814 0.5176 0.100 Uiso 1 calc R . .
O96 O -0.4829(12) 0.1970(10) 0.3960(9) 0.078(4) Uani 1 d . . .
C101 C -0.270(8) 0.045(8) 0.871(4) 0.277(19) Uiso 0.50 d PG . .
H101 H -0.3339 0.0213 0.8700 0.333 Uiso 0.50 calc PR . .
C102 C -0.141(10) -0.030(4) 0.897(4) 0.277(19) Uiso 0.50 d PG . .
H102 H -0.1182 -0.1037 0.9123 0.333 Uiso 0.50 calc PR . .
C103 C -0.045(6) 0.006(6) 0.899(4) 0.277(19) Uiso 0.50 d PG . .
H103 H 0.0418 -0.0438 0.9159 0.333 Uiso 0.50 calc PR . .
C104 C -0.078(8) 0.117(8) 0.876(4) 0.277(19) Uiso 0.50 d PG . .
H104 H -0.0139 0.1411 0.8772 0.333 Uiso 0.50 calc PR . .
C105 C -0.207(9) 0.192(4) 0.850(4) 0.277(19) Uiso 0.50 d PG . .
H105 H -0.2296 0.2661 0.8350 0.333 Uiso 0.50 calc PR . .
C106 C -0.303(5) 0.156(7) 0.848(4) 0.277(19) Uiso 0.50 d PG . .
H106 H -0.3896 0.2062 0.8314 0.333 Uiso 0.50 calc PR . .

loop_
_atom_site_aniso_label
_atom_site_aniso_U_11
_atom_site_aniso_U_22
_atom_site_aniso_U_33
_atom_site_aniso_U_23
_atom_site_aniso_U_13
_atom_site_aniso_U_12
Re1 0.0880(7) 0.0749(6) 0.0924(8) -0.0405(5) -0.0050(5) -0.0270(5)
Cl1 0.076(4) 0.049(2) 0.070(4) -0.029(2) 0.005(3) -0.024(2)
K1 0.104(4) 0.098(4) 0.105(5) -0.042(3) 0.005(4) -0.036(3)
O400 0.140(17) 0.164(16) 0.157(17) -0.087(14) 0.054(14) -0.065(13)
Cl2 0.124(6) 0.063(3) 0.248(9) -0.059(4) -0.097(6) -0.009(3)
N11 0.069(11) 0.042(8) 0.044(10) -0.004(7) 0.009(9) -0.033(8)
C12 0.099(17) 0.078(14) 0.051(14) -0.027(12) 0.013(13) -0.034(13)
C13 0.054(12) 0.039(9) 0.122(17) -0.045(10) 0.007(12) -0.027(9)
C14 0.095(16) 0.083(15) 0.064(14) -0.047(12) 0.013(13) -0.050(13)
C15 0.092(17) 0.051(12) 0.081(16) -0.011(11) -0.001(14) -0.020(12)
C16 0.052(12) 0.056(11) 0.051(12) -0.030(9) -0.010(10) -0.020(9)
C17 0.13(2) 0.096(18) 0.078(18) -0.038(15) 0.041(18) -0.069(18)
C18 0.074(16) 0.067(14) 0.073(16) -0.016(12) -0.024(14) -0.017(12)
C19 0.100(19) 0.108(18) 0.060(15) -0.041(14) 0.018(14) -0.048(16)
C20 0.074(15) 0.046(11) 0.086(17) -0.017(11) -0.009(13) -0.020(10)
C21 0.085(17) 0.072(15) 0.12(2) -0.057(14) -0.007(16) -0.021(13)
N22 0.064(11) 0.067(10) 0.084(12) -0.036(9) -0.008(10) -0.030(9)
C51 0.13(2) 0.094(16) 0.14(2) -0.054(16) 0.01(2) -0.043(16)
C61 0.099(19) 0.069(14) 0.044(13) -0.015(11) 0.013(13) -0.042(14)
O62 0.086(11) 0.070(9) 0.130(14) -0.043(9) -0.010(10) -0.017(8)
N63 0.114(16) 0.073(11) 0.107(16) -0.025(11) 0.000(14) -0.047(11)
C64 0.080(18) 0.125(19) 0.17(3) -0.094(18) -0.004(17) -0.043(15)
C65 0.14(3) 0.11(2) 0.19(3) -0.07(2) 0.05(3) -0.07(2)
N66 0.096(15) 0.038(9) 0.100(14) -0.015(9) -0.044(12) -0.003(10)
C67 0.082(18) 0.074(16) 0.15(2) -0.051(17) 0.023(18) -0.039(15)
O68 0.086(11) 0.068(9) 0.145(15) -0.044(9) 0.003(10) -0.021(8)
C71 0.095(18) 0.041(11) 0.087(17) -0.019(11) -0.016(15) -0.009(12)
C72 0.086(18) 0.098(17) 0.073(18) -0.045(15) 0.034(15) -0.042(15)
C73 0.13(2) 0.076(16) 0.061(16) -0.022(13) 0.010(16) -0.028(16)
C74 0.10(2) 0.067(15) 0.079(18) -0.003(14) -0.015(16) -0.024(15)
C75 0.070(15) 0.076(14) 0.050(14) -0.019(12) 0.007(12) -0.033(13)
C76 0.096(17) 0.074(13) 0.049(13) -0.025(11) 0.013(13) -0.051(13)
O81 0.092(11) 0.090(10) 0.083(11) -0.045(9) 0.008(10) -0.042(9)
C82 0.076(15) 0.067(13) 0.090(16) -0.030(12) -0.005(13) -0.027(12)
C83 0.11(2) 0.067(14) 0.10(2) -0.027(14) 0.012(17) -0.034(15)
O84 0.154(18) 0.132(16) 0.105(15) -0.053(13) -0.010(14) -0.062(15)
C85 0.25(4) 0.12(2) 0.10(3) 0.00(2) -0.09(3) -0.05(3)
C86 0.27(5) 0.09(2) 0.14(3) 0.02(2) -0.05(3) -0.05(2)
O87 0.31(4) 0.19(3) 0.13(2) -0.019(19) -0.09(2) -0.08(3)
C88 0.24(5) 0.15(3) 0.14(4) -0.05(3) 0.02(4) -0.06(3)
C89 0.25(6) 0.23(5) 0.16(5) -0.06(4) 0.02(4) -0.13(4)
O90 0.23(2) 0.089(12) 0.097(16) -0.007(11) -0.021(17) -0.053(14)
C91 0.18(3) 0.16(3) 0.13(3) -0.06(2) 0.01(2) -0.08(2)
C92 0.20(4) 0.18(3) 0.08(2) 0.00(2) 0.03(2) -0.11(3)
O93 0.118(14) 0.055(9) 0.106(15) -0.012(10) -0.011(12) -0.025(10)
C94 0.083(16) 0.045(10) 0.052(14) -0.001(10) -0.007(12) -0.016(11)
C95 0.089(16) 0.057(11) 0.114(18) -0.049(12) 0.002(14) -0.028(11)
O96 0.071(9) 0.070(8) 0.084(10) -0.038(8) 0.005(8) -0.016(7)

loop_
_atom_type_symbol
_atom_type_description
_atom_type_scat_dispersion_real
_atom_type_scat_dispersion_imag
_atom_type_scat_source
C C 0.0033 0.0016 'International Tables Vol C Tables 4.2.6.8 and 6.1.1.4'
H H 0.0000 0.0000 'International Tables Vol C Tables 4.2.6.8 and 6.1.1.4'
N N 0.0061 0.0033 'International Tables Vol C Tables 4.2.6.8 and 6.1.1.4'
O O 0.0106 0.0060 'International Tables Vol C Tables 4.2.6.8 and 6.1.1.4'
Re Re -1.0185 7.2310 'International Tables Vol C Tables 4.2.6.8 and 6.1.1.4'
Cl Cl 0.1484 0.1585 'International Tables Vol C Tables 4.2.6.8 and 6.1.1.4'
K K 0.2009 0.2494 'International Tables Vol C Tables 4.2.6.8 and 6.1.1.4'

loop_
_geom_angle_atom_site_label_1
_geom_angle_atom_site_label_2
_geom_angle_atom_site_label_3
_geom_angle
_geom_angle_site_symmetry_1
_geom_angle_site_symmetry_3
_geom_angle_publ_flag
C100 Re1 C300 92.5(9) . . ?
C100 Re1 C200 90.9(7) . . ?
C300 Re1 C200 86.5(9) . . ?
C100 Re1 N22 85.0(6) . . ?
C300 Re1 N22 174.7(8) . . ?
C200 Re1 N22 98.2(8) . . ?
C100 Re1 N11 93.2(5) . . ?
C300 Re1 N11 101.0(8) . . ?
C200 Re1 N11 171.3(8) . . ?
N22 Re1 N11 74.6(6) . . ?
C100 Re1 Cl1 174.5(4) . . ?
C300 Re1 Cl1 93.0(8) . . ?
C200 Re1 Cl1 89.2(7) . . ?
N22 Re1 Cl1 89.5(4) . . ?
N11 Re1 Cl1 86.0(4) . . ?
O62 K1 O87 107.2(9) 2_556 . ?
O62 K1 O400 172.7(6) 2_556 . ?
O87 K1 O400 80.0(9) . . ?
O62 K1 O96 83.2(5) 2_556 . ?
O87 K1 O96 169.6(8) . . ?
O400 K1 O96 89.6(5) . . ?
O62 K1 O90 103.3(6) 2_556 . ?
O87 K1 O90 58.9(9) . . ?
O400 K1 O90 81.5(7) . . ?
O96 K1 O90 120.4(6) . . ?
O62 K1 O81 87.9(4) 2_556 . ?
O87 K1 O81 122.8(9) . . ?
O400 K1 O81 87.0(5) . . ?
O96 K1 O81 55.3(4) . . ?
O90 K1 O81 167.8(6) . . ?
O62 K1 O84 100.9(5) 2_556 . ?
O87 K1 O84 62.3(9) . . ?
O400 K1 O84 80.9(6) . . ?
O96 K1 O84 115.7(5) . . ?
O90 K1 O84 120.6(7) . . ?
O81 K1 O84 60.7(5) . . ?
O62 K1 O93 92.8(5) 2_556 . ?
O87 K1 O93 118.9(9) . . ?
O400 K1 O93 84.7(5) . . ?
O96 K1 O93 60.1(5) . . ?
O90 K1 O93 60.5(6) . . ?
O81 K1 O93 114.8(5) . . ?
O84 K1 O93 165.1(6) . . ?
O62 K1 C89 105.2(9) 2_556 . ?
O87 K1 C89 39.4(10) . . ?
O400 K1 C89 81.1(9) . . ?
O96 K1 C89 139.8(9) . . ?
O90 K1 C89 19.6(8) . . ?
O81 K1 C89 160.1(9) . . ?
O84 K1 C89 101.5(10) . . ?
O93 K1 C89 80.0(9) . . ?
O62 K1 C85 112.2(7) 2_556 . ?
O87 K1 C85 41.7(8) . . ?
O400 K1 C85 72.0(8) . . ?
O96 K1 C85 133.9(7) . . ?
O90 K1 C85 98.7(8) . . ?
O81 K1 C85 81.2(6) . . ?
O84 K1 C85 22.2(6) . . ?
O93 K1 C85 151.3(7) . . ?
C89 K1 C85 80.0(10) . . ?
O62 K1 C92 103.8(7) 2_556 . ?
O87 K1 C92 100.0(10) . . ?
O400 K1 C92 75.9(7) . . ?
O96 K1 C92 77.8(6) . . ?
O90 K1 C92 42.8(7) . . ?
O81 K1 C92 130.1(6) . . ?
O84 K1 C92 153.2(8) . . ?
O93 K1 C92 19.4(5) . . ?
C89 K1 C92 62.0(10) . . ?
C85 K1 C92 133.2(9) . . ?
O62 K1 C94 100.1(5) 2_556 . ?
O87 K1 C94 133.5(9) . . ?
O400 K1 C94 75.2(6) . . ?
O96 K1 C94 42.3(4) . . ?
O90 K1 C94 78.8(6) . . ?
O81 K1 C94 94.6(4) . . ?
O84 K1 C94 146.6(6) . . ?
O93 K1 C94 21.6(4) . . ?
C89 K1 C94 97.7(9) . . ?
C85 K1 C94 147.1(7) . . ?
C92 K1 C94 36.0(5) . . ?
O100 C100 Re1 174.6(15) . . ?
O200 C200 Re1 177(2) . . ?
O300 C300 Re1 178(2) . . ?
C12 N11 C16 120.3(15) . . ?
C12 N11 Re1 125.9(13) . . ?
C16 N11 Re1 113.8(11) . . ?
N11 C12 C13 123.6(19) . . ?
C14 C13 C12 119.8(18) . . ?
C15 C14 C13 117.8(17) . . ?
C15 C14 C61 125.0(19) . . ?
C13 C14 C61 117.2(18) . . ?
C14 C15 C16 121.5(19) . . ?
N11 C16 C15 116.8(16) . . ?
N11 C16 C17 120.0(16) . . ?
C15 C16 C17 123.0(17) . . ?
C18 C17 N22 122(2) . . ?
C18 C17 C16 124(2) . . ?
N22 C17 C16 114(2) . . ?
C17 C18 C19 118(2) . . ?
C18 C19 C20 122(2) . . ?
C18 C19 C51 118.4(19) . . ?
C20 C19 C51 119(2) . . ?
C21 C20 C19 114.9(18) . . ?
C20 C21 N22 124.4(17) . . ?
C21 N22 C17 118.3(18) . . ?
C21 N22 Re1 124.6(13) . . ?
C17 N22 Re1 117.1(16) . . ?
O62 C61 N63 123.3(18) . . ?
O62 C61 C14 123(2) . . ?
N63 C61 C14 113.4(19) . . ?
C61 O62 K1 141.9(14) . 2_556 ?
C61 N63 C64 117.1(17) . . ?
C65 C64 N63 113(2) . . ?
C64 C65 N66 126(3) . . ?
C67 N66 C65 123.8(18) . . ?
O68 C67 N66 122(2) . . ?
O68 C67 C71 119(2) . . ?
N66 C67 C71 119(2) . . ?
C72 C71 C76 110(2) . . ?
C72 C71 C67 127(2) . . ?
C76 C71 C67 123(2) . . ?
C71 C72 C73 125(2) . . ?
C74 C73 C72 124(2) . . ?
C73 C74 O81 125(2) . . ?
C73 C74 C75 118(2) . . ?
O81 C74 C75 117(2) . . ?
C76 C75 O96 130.1(17) . . ?
C76 C75 C74 115.7(18) . . ?
O96 C75 C74 114.2(19) . . ?
C75 C76 C71 127.8(17) . . ?
C74 O81 C82 118.7(16) . . ?
C74 O81 K1 116.0(12) . . ?
C82 O81 K1 116.8(11) . . ?
O81 C82 C83 107.0(15) . . ?
O84 C83 C82 112(2) . . ?
O84 C83 K1 50.1(10) . . ?
C82 C83 K1 85.0(12) . . ?
C85 O84 C83 117(2) . . ?
C85 O84 K1 106.7(16) . . ?
C83 O84 K1 108.1(13) . . ?
O84 C85 C86 122(3) . . ?
O84 C85 K1 51.1(12) . . ?
C86 C85 K1 84(2) . . ?
C85 C86 O87 109(3) . . ?
C88 O87 C86 113(3) . . ?
C88 O87 K1 126(2) . . ?
C86 O87 K1 121(2) . . ?
C89 C88 O87 104(4) . . ?
O90 C89 C88 135(4) . . ?
O90 C89 K1 49(2) . . ?
C88 C89 K1 89(3) . . ?
C89 O90 C91 133(3) . . ?
C89 O90 K1 112(2) . . ?
C91 O90 K1 115.1(15) . . ?
C92 C91 O90 110(3) . . ?
O93 C92 C91 119(3) . . ?
O93 C92 K1 49.4(16) . . ?
C91 C92 K1 85.1(19) . . ?
C92 O93 C94 113(2) . . ?
C92 O93 K1 111.2(19) . . ?
C94 O93 K1 107.4(11) . . ?
O93 C94 C95 105.9(17) . . ?
O93 C94 K1 51.0(9) . . ?
C95 C94 K1 81.6(10) . . ?
O96 C95 C94 105.3(15) . . ?
C75 O96 C95 115.5(14) . . ?
C75 O96 K1 116.7(10) . . ?
C95 O96 K1 116.3(10) . . ?
C102 C101 C106 120.0 . . ?
C103 C102 C101 120.0 . . ?
C102 C103 C104 120.0 . . ?
C105 C104 C103 120.0 . . ?
C104 C105 C106 120.0 . . ?
C105 C106 C101 120.0 . . ?

loop_
_geom_bond_atom_site_label_1
_geom_bond_atom_site_label_2
_geom_bond_distance
_geom_bond_site_symmetry_2
_geom_bond_publ_flag
Re1 C100 1.951(13) . ?
Re1 C300 1.975(15) . ?
Re1 C200 1.976(14) . ?
Re1 N22 2.194(14) . ?
Re1 N11 2.226(12) . ?
Re1 Cl1 2.520(6) . ?
K1 O62 2.587(17) 2_556 ?
K1 O87 2.66(2) . ?
K1 O400 2.707(19) . ?
K1 O96 2.738(14) . ?
K1 O90 2.775(18) . ?
K1 O81 2.806(14) . ?
K1 O84 2.828(16) . ?
K1 O93 2.842(17) . ?
K1 C89 3.44(4) . ?
K1 C85 3.48(3) . ?
K1 C92 3.49(4) . ?
K1 C94 3.49(2) . ?
C100 O100 1.037(12) . ?
C200 O200 1.103(13) . ?
O300 C300 1.112(14) . ?
N11 C12 1.29(2) . ?
N11 C16 1.308(18) . ?
C12 C13 1.35(2) . ?
C13 C14 1.34(2) . ?
C14 C15 1.31(2) . ?
C14 C61 1.51(2) . ?
C15 C16 1.45(2) . ?
C16 C17 1.47(3) . ?
C17 C18 1.31(3) . ?
C17 N22 1.34(2) . ?
C18 C19 1.37(3) . ?
C19 C20 1.38(2) . ?
C19 C51 1.60(3) . ?
C20 C21 1.32(2) . ?
C21 N22 1.33(2) . ?
C61 O62 1.23(2) . ?
C61 N63 1.37(2) . ?
O62 K1 2.587(17) 2_556 ?
N63 C64 1.53(2) . ?
C64 C65 1.37(3) . ?
C65 N66 1.40(3) . ?
N66 C67 1.34(2) . ?
C67 O68 1.24(2) . ?
C67 C71 1.44(3) . ?
C71 C72 1.33(3) . ?
C71 C76 1.42(2) . ?
C72 C73 1.37(3) . ?
C73 C74 1.30(3) . ?
C74 O81 1.35(2) . ?
C74 C75 1.39(3) . ?
C75 C76 1.37(2) . ?
C75 O96 1.39(2) . ?
O81 C82 1.45(2) . ?
C82 C83 1.51(3) . ?
C83 O84 1.37(2) . ?
O84 C85 1.37(3) . ?
C85 C86 1.42(4) . ?
C86 O87 1.43(4) . ?
O87 C88 1.41(4) . ?
C88 C89 1.35(5) . ?
C89 O90 1.24(4) . ?
O90 C91 1.48(3) . ?
C91 C92 1.43(3) . ?
C92 O93 1.24(3) . ?
O93 C94 1.35(2) . ?
C94 C95 1.54(2) . ?
C95 O96 1.422(19) . ?
C101 C102 1.3900 . ?
C101 C106 1.3900 . ?
C102 C103 1.3900 . ?
C103 C104 1.3900 . ?
C104 C105 1.3900 . ?
C105 C106 1.3900 . ?
